data_7059943
loop_
_publ_author_name
'Wang, Hui-Sheng'
'Chen, Yong'
'Hu, Zhao-Bo'
'Zhang, Ke'
'Zhang, Zaichao'
'Song, You'
'Pan, Zhi-Quan'

_publ_section_title
;
 Modulating the structural topologies and magnetic relaxation behaviour of
 the Mn--Dy compounds by using different auxiliary organic ligands
;
_journal_issue 38
_journal_name_full 'New Journal of Chemistry'
_journal_page_first 16302
_journal_page_last 16310
_journal_paper_doi 10.1039/D0NJ03838E
_journal_volume 44
_journal_year 2020
_chemical_formula_sum 'C72 H86 Cl0 Dy2 Mn4 N14 O27'
_chemical_formula_weight 2124.30
_space_group_crystal_system monoclinic
_space_group_IT_number 15
_space_group_name_Hall '-C 2yc'
_space_group_name_H-M_alt 'C 1 2/c 1'
_atom_sites_solution_hydrogens mixed
_audit_creation_method SHELXL-2014/7
_audit_update_record
;
2020-05-19 deposited with the CCDC.	2020-08-25 downloaded from the CCDC.
;
_cell_angle_alpha 90
_cell_angle_beta 97.954(2)
_cell_angle_gamma 90
_cell_formula_units_Z 2
_cell_length_a 18.7726(14)
_cell_length_b 11.0470(7)
_cell_length_c 19.4765(13)
_cell_measurement_reflns_used 4333
_cell_measurement_temperature 173(2)
_cell_measurement_theta_max 25.2760
_cell_measurement_theta_min 2.9019
_cell_volume 4000.2(5)
_computing_cell_refinement 'Bruker SMART'
_computing_data_collection 'Bruker SMART'
_computing_data_reduction 'Bruker SAINT'
_computing_molecular_graphics 'Bruker SHELXTL'
_computing_publication_material 'Bruker SHELXTL'
_computing_structure_refinement 'SHELXL-2014/7 (Sheldrick, 2014)'
_computing_structure_solution 'SHELXS-97 (Sheldrick, 1990)'
_diffrn_ambient_temperature 173(2)
_diffrn_measured_fraction_theta_full 0.997
_diffrn_measured_fraction_theta_max 0.997
_diffrn_measurement_device_type 'PHOTON 100 CMOS detector'
_diffrn_measurement_method 'omega scan'
_diffrn_radiation_type MoK\a
_diffrn_radiation_wavelength 0.71073
_diffrn_reflns_av_R_equivalents 0.0698
_diffrn_reflns_av_unetI/netI 0.0609
_diffrn_reflns_Laue_measured_fraction_full 0.997
_diffrn_reflns_Laue_measured_fraction_max 0.997
_diffrn_reflns_limit_h_max 22
_diffrn_reflns_limit_h_min -22
_diffrn_reflns_limit_k_max 13
_diffrn_reflns_limit_k_min -13
_diffrn_reflns_limit_l_max 21
_diffrn_reflns_limit_l_min -23
_diffrn_reflns_number 12268
_diffrn_reflns_point_group_measured_fraction_full 0.997
_diffrn_reflns_point_group_measured_fraction_max 0.997
_diffrn_reflns_theta_full 24.999
_diffrn_reflns_theta_max 24.999
_diffrn_reflns_theta_min 3.115
_diffrn_source 'fine-focus sealed tube'
_exptl_absorpt_coefficient_mu 2.546
_exptl_absorpt_correction_T_max 0.7452
_exptl_absorpt_correction_T_min 0.6347
_exptl_absorpt_correction_type multi-scan
_exptl_absorpt_process_details 'SADABS (Bruker, 2014)'
_exptl_crystal_colour 'light brown'
_exptl_crystal_density_diffrn 1.764
_exptl_crystal_description block
_exptl_crystal_F_000 2128
_exptl_crystal_size_max 0.13
_exptl_crystal_size_mid 0.11
_exptl_crystal_size_min 0.07
_refine_diff_density_max 0.930
_refine_diff_density_min -0.758
_refine_diff_density_rms 0.127
_refine_ls_extinction_method none
_refine_ls_goodness_of_fit_ref 1.038
_refine_ls_hydrogen_treatment constr
_refine_ls_matrix_type full
_refine_ls_number_parameters 273
_refine_ls_number_reflns 3512
_refine_ls_number_restraints 6
_refine_ls_restrained_S_all 1.046
_refine_ls_R_factor_all 0.0592
_refine_ls_R_factor_gt 0.0390
_refine_ls_shift/su_max 0.000
_refine_ls_shift/su_mean 0.000
_refine_ls_structure_factor_coef Fsqd
_refine_ls_weighting_details 'w=1/[\s^2^(Fo^2^)+(0.0294P)^2^+8.2282P] where P=(Fo^2^+2Fc^2^)/3'
_refine_ls_weighting_scheme calc
_refine_ls_wR_factor_gt 0.0719
_refine_ls_wR_factor_ref 0.0763
_reflns_Friedel_coverage 0.000
_reflns_number_gt 2836
_reflns_number_total 3512
_reflns_threshold_expression 'I > 2\s(I)'
_cod_data_source_file d0nj03838e2.cif
_cod_data_source_block complex_2
_cod_depositor_comments 'Adding full bibliography for 7059943--7059944.cif.'
_cod_original_sg_symbol_H-M 'C 2/c'
_cod_database_code 7059943
_shelx_shelxl_version_number 2014/7
_shelx_space_group_comment
;
The symmetry employed for this shelxl refinement is uniquely defined
by the following loop, which should always be used as a source of
symmetry information in preference to the above space-group names.
They are only intended as comments.
;

loop_
_space_group_symop_operation_xyz
'x, y, z'
'-x, y, -z+1/2'
'x+1/2, y+1/2, z'
'-x+1/2, y+1/2, -z+1/2'
'-x, -y, -z'
'x, -y, z-1/2'
'-x+1/2, -y+1/2, -z'
'x+1/2, -y+1/2, z-1/2'

loop_
_atom_site_label
_atom_site_type_symbol
_atom_site_fract_x
_atom_site_fract_y
_atom_site_fract_z
_atom_site_U_iso_or_equiv
_atom_site_adp_type
_atom_site_occupancy
_atom_site_site_symmetry_order
_atom_site_calc_flag
_atom_site_refinement_flags_posn
_atom_site_refinement_flags_adp
_atom_site_refinement_flags_occupancy
_atom_site_disorder_assembly
_atom_site_disorder_group
C1 C 0.1318(3) 0.2954(4) 0.4648(2) 0.0213(11) Uani 1 1 d . . . . .
C2 C 0.1944(3) 0.3669(4) 0.4763(2) 0.0241(12) Uani 1 1 d . . . . .
H2 H 0.2350 0.3450 0.4549 0.029 Uiso 1 1 calc R U . . .
C3 C 0.1978(3) 0.4673(5) 0.5178(3) 0.0287(12) Uani 1 1 d . . . . .
H3 H 0.2404 0.5147 0.5237 0.034 Uiso 1 1 calc R U . . .
C4 C 0.1404(3) 0.5013(4) 0.5513(3) 0.0291(13) Uani 1 1 d . . . . .
H4 H 0.1440 0.5699 0.5810 0.035 Uiso 1 1 calc R U . . .
C5 C 0.0786(3) 0.4342(4) 0.5409(3) 0.0270(12) Uani 1 1 d . . . . .
H5 H 0.0391 0.4570 0.5637 0.032 Uiso 1 1 calc R U . . .
C6 C 0.0721(3) 0.3324(4) 0.4972(2) 0.0210(11) Uani 1 1 d . . . . .
C7 C 0.0031(3) 0.2742(4) 0.4840(2) 0.0223(11) Uani 1 1 d . . . . .
H7 H -0.0333 0.3011 0.5098 0.027 Uiso 1 1 calc R U . . .
C8 C -0.0870(2) 0.1387(4) 0.4274(2) 0.0202(11) Uani 1 1 d . . . . .
H8 H -0.1225 0.2017 0.4371 0.024 Uiso 1 1 calc R U . . .
C9 C -0.0981(3) 0.1064(4) 0.3504(2) 0.0234(12) Uani 1 1 d . . . . .
H9A H -0.1407 0.0534 0.3397 0.028 Uiso 1 1 calc R U . . .
H9B H -0.1062 0.1808 0.3221 0.028 Uiso 1 1 calc R U . . .
C10 C -0.0954(3) 0.0254(4) 0.4706(2) 0.0224(11) Uani 1 1 d . . . . .
H10A H -0.1467 0.0014 0.4642 0.027 Uiso 1 1 calc R U . . .
H10B H -0.0678 -0.0415 0.4531 0.027 Uiso 1 1 calc R U . . .
C11 C 0.1409(3) -0.2236(4) 0.1799(3) 0.0265(12) Uani 1 1 d . . . . .
H11 H 0.1016 -0.2636 0.1532 0.032 Uiso 1 1 calc R U . . .
C12 C 0.2093(3) -0.2438(5) 0.1640(3) 0.0313(13) Uani 1 1 d . . . . .
H12 H 0.2166 -0.2967 0.1272 0.038 Uiso 1 1 calc R U . . .
C13 C 0.2667(3) -0.1869(5) 0.2020(3) 0.0321(13) Uani 1 1 d . . . . .
H13 H 0.3143 -0.1999 0.1921 0.039 Uiso 1 1 calc R U . . .
C14 C 0.2538(3) -0.1106(5) 0.2545(3) 0.0310(13) Uani 1 1 d . . . . .
H14 H 0.2925 -0.0696 0.2813 0.037 Uiso 1 1 calc R U . . .
C15 C 0.1838(3) -0.0938(4) 0.2682(2) 0.0221(11) Uani 1 1 d . . . . .
C16 C -0.1676(3) -0.0087(5) 0.1764(3) 0.0283(13) Uani 1 1 d . . . . .
H16A H -0.1826 -0.0459 0.1304 0.034 Uiso 1 1 calc R U . . .
H16B H -0.1955 0.0668 0.1789 0.034 Uiso 1 1 calc R U . . .
C17 C -0.0797(3) -0.2891(5) 0.1407(3) 0.0347(14) Uani 1 1 d . . . . .
C18 C -0.0991(4) -0.4110(6) 0.1681(4) 0.067(2) Uani 1 1 d . . . . .
H18A H -0.1515 -0.4171 0.1657 0.101 Uiso 1 1 calc R U . . .
H18B H -0.0768 -0.4196 0.2164 0.101 Uiso 1 1 calc R U . . .
H18C H -0.0817 -0.4754 0.1401 0.101 Uiso 1 1 calc R U . . .
Dy1 Dy 0.0000 -0.08436(3) 0.2500 0.01789(11) Uani 1 2 d S T P . .
Mn1 Mn -0.05089(4) 0.11699(6) 0.12094(4) 0.01846(19) Uani 1 1 d . . . . .
N1 N -0.0132(2) 0.1884(3) 0.44010(19) 0.0183(9) Uani 1 1 d . . . . .
N2 N 0.1275(2) -0.1498(3) 0.23141(19) 0.0204(9) Uani 1 1 d . . . . .
N3 N -0.0354(3) 0.2794(4) 0.1947(2) 0.0340(11) Uani 1 1 d . . . . .
N4 N 0.0000 0.2791(5) 0.2500 0.0246(14) Uani 1 2 d S T P . .
O1 O 0.13175(16) 0.1972(3) 0.42572(16) 0.0205(7) Uani 1 1 d . . . . .
O2 O -0.03525(16) 0.0453(3) 0.33490(16) 0.0202(7) Uani 1 1 d . . . . .
O3 O -0.07166(18) 0.0409(3) 0.54293(16) 0.0249(8) Uani 1 1 d . . . . .
H3A H -0.0879 0.1072 0.5565 0.030 Uiso 1 1 d R U . . .
O4 O -0.09414(16) 0.0189(3) 0.18344(16) 0.0205(8) Uani 1 1 d . . . . .
O5 O -0.0245(2) -0.2343(3) 0.16938(18) 0.0334(9) Uani 1 1 d . . . . .
O6 O -0.1201(2) -0.2480(4) 0.0893(2) 0.0450(11) Uani 1 1 d . . . . .
O7 O 0.7390(5) 0.7338(9) 0.0455(5) 0.141(4) Uani 0.75 1 d . U P . .
H7A H 0.7746 0.7044 0.0719 0.170 Uiso 0.75 1 d R U P . .
H7B H 0.7545 0.7934 0.0242 0.170 Uiso 0.75 1 d R U P . .

loop_
_atom_site_aniso_label
_atom_site_aniso_U_11
_atom_site_aniso_U_22
_atom_site_aniso_U_33
_atom_site_aniso_U_23
_atom_site_aniso_U_13
_atom_site_aniso_U_12
C1 0.028(3) 0.020(3) 0.014(2) 0.004(2) -0.003(2) -0.003(2)
C2 0.024(3) 0.029(3) 0.019(3) 0.006(2) -0.001(2) -0.001(2)
C3 0.034(3) 0.023(3) 0.025(3) 0.002(2) -0.011(3) -0.007(2)
C4 0.041(3) 0.016(3) 0.028(3) -0.005(2) -0.004(3) 0.002(2)
C5 0.034(3) 0.022(3) 0.024(3) -0.001(2) 0.002(2) 0.004(2)
C6 0.028(3) 0.017(3) 0.016(3) 0.000(2) -0.001(2) 0.000(2)
C7 0.028(3) 0.020(3) 0.020(3) 0.002(2) 0.008(2) 0.005(2)
C8 0.015(3) 0.024(3) 0.022(3) -0.005(2) 0.004(2) 0.001(2)
C9 0.021(3) 0.026(3) 0.023(3) -0.004(2) 0.002(2) 0.000(2)
C10 0.022(3) 0.031(3) 0.014(3) 0.000(2) 0.001(2) -0.001(2)
C11 0.032(3) 0.024(3) 0.023(3) 0.000(2) 0.000(2) 0.007(2)
C12 0.036(3) 0.029(3) 0.029(3) -0.010(2) 0.007(3) 0.007(3)
C13 0.027(3) 0.038(3) 0.033(3) -0.005(3) 0.012(3) 0.014(3)
C14 0.022(3) 0.043(3) 0.028(3) 0.000(3) 0.002(2) -0.001(2)
C15 0.024(3) 0.025(3) 0.017(2) -0.002(2) 0.003(2) 0.003(2)
C16 0.020(3) 0.036(3) 0.030(3) 0.010(2) 0.005(2) -0.002(2)
C17 0.051(4) 0.028(3) 0.027(3) -0.009(3) 0.012(3) -0.010(3)
C18 0.108(6) 0.035(4) 0.060(4) -0.001(4) 0.017(4) -0.030(4)
Dy1 0.02143(19) 0.01825(18) 0.01479(17) 0.000 0.00537(13) 0.000
Mn1 0.0179(4) 0.0215(4) 0.0166(4) 0.0044(3) 0.0047(3) 0.0010(3)
N1 0.023(2) 0.016(2) 0.016(2) -0.0023(18) 0.0057(18) 0.0001(17)
N2 0.025(2) 0.021(2) 0.015(2) -0.0014(18) 0.0030(19) 0.0009(18)
N3 0.045(3) 0.029(3) 0.027(3) -0.005(2) 0.000(2) 0.003(2)
N4 0.026(4) 0.019(3) 0.030(4) 0.000 0.008(3) 0.000
O1 0.0150(18) 0.0245(19) 0.0221(18) -0.0047(15) 0.0031(15) -0.0009(14)
O2 0.0143(17) 0.0262(18) 0.0204(17) -0.0039(15) 0.0033(14) 0.0019(14)
O3 0.033(2) 0.0232(18) 0.0191(18) -0.0017(15) 0.0067(16) 0.0052(15)
O4 0.0191(19) 0.0254(18) 0.0179(17) 0.0049(15) 0.0062(15) -0.0035(15)
O5 0.040(2) 0.030(2) 0.032(2) -0.0141(18) 0.0085(19) -0.0049(18)
O6 0.048(3) 0.046(3) 0.040(3) 0.005(2) 0.004(2) -0.017(2)
O7 0.100(6) 0.131(7) 0.196(8) -0.030(7) 0.031(6) 0.002(5)

loop_
_atom_type_symbol
_atom_type_description
_atom_type_scat_dispersion_real
_atom_type_scat_dispersion_imag
_atom_type_scat_source
C C 0.0033 0.0016 'International Tables Vol C Tables 4.2.6.8 and 6.1.1.4'
H H 0.0000 0.0000 'International Tables Vol C Tables 4.2.6.8 and 6.1.1.4'
Cl Cl 0.1484 0.1585 'International Tables Vol C Tables 4.2.6.8 and 6.1.1.4'
Dy Dy -0.1892 4.4098 'International Tables Vol C Tables 4.2.6.8 and 6.1.1.4'
Mn Mn 0.3368 0.7283 'International Tables Vol C Tables 4.2.6.8 and 6.1.1.4'
N N 0.0061 0.0033 'International Tables Vol C Tables 4.2.6.8 and 6.1.1.4'
O O 0.0106 0.0060 'International Tables Vol C Tables 4.2.6.8 and 6.1.1.4'

loop_
_geom_angle_atom_site_label_1
_geom_angle_atom_site_label_2
_geom_angle_atom_site_label_3
_geom_angle
_geom_angle_site_symmetry_1
_geom_angle_site_symmetry_3
_geom_angle_publ_flag
O1 C1 C2 119.1(4) . . ?
O1 C1 C6 123.6(4) . . ?
C2 C1 C6 117.4(4) . . ?
C3 C2 C1 121.3(5) . . ?
C3 C2 H2 119.4 . . ?
C1 C2 H2 119.4 . . ?
C2 C3 C4 121.5(5) . . ?
C2 C3 H3 119.3 . . ?
C4 C3 H3 119.3 . . ?
C5 C4 C3 118.8(5) . . ?
C5 C4 H4 120.6 . . ?
C3 C4 H4 120.6 . . ?
C4 C5 C6 121.6(5) . . ?
C4 C5 H5 119.2 . . ?
C6 C5 H5 119.2 . . ?
C5 C6 C1 119.4(5) . . ?
C5 C6 C7 117.9(4) . . ?
C1 C6 C7 122.6(4) . . ?
N1 C7 C6 125.1(4) . . ?
N1 C7 H7 117.5 . . ?
C6 C7 H7 117.5 . . ?
N1 C8 C9 104.4(4) . . ?
N1 C8 C10 112.2(4) . . ?
C9 C8 C10 109.8(4) . . ?
N1 C8 H8 110.1 . . ?
C9 C8 H8 110.1 . . ?
C10 C8 H8 110.1 . . ?
O2 C9 C8 108.3(4) . . ?
O2 C9 H9A 110.0 . . ?
C8 C9 H9A 110.0 . . ?
O2 C9 H9B 110.0 . . ?
C8 C9 H9B 110.0 . . ?
H9A C9 H9B 108.4 . . ?
O3 C10 C8 113.8(4) . . ?
O3 C10 H10A 108.8 . . ?
C8 C10 H10A 108.8 . . ?
O3 C10 H10B 108.8 . . ?
C8 C10 H10B 108.8 . . ?
H10A C10 H10B 107.7 . . ?
N2 C11 C12 122.8(5) . . ?
N2 C11 H11 118.6 . . ?
C12 C11 H11 118.6 . . ?
C13 C12 C11 119.4(5) . . ?
C13 C12 H12 120.3 . . ?
C11 C12 H12 120.3 . . ?
C12 C13 C14 118.5(5) . . ?
C12 C13 H13 120.8 . . ?
C14 C13 H13 120.8 . . ?
C13 C14 C15 119.7(5) . . ?
C13 C14 H14 120.2 . . ?
C15 C14 H14 120.2 . . ?
N2 C15 C14 122.1(4) . . ?
N2 C15 C16 116.8(4) . 2 ?
C14 C15 C16 121.1(5) . 2 ?
O4 C16 C15 111.3(4) . 2 ?
O4 C16 H16A 109.4 . . ?
C15 C16 H16A 109.4 2 . ?
O4 C16 H16B 109.4 . . ?
C15 C16 H16B 109.4 2 . ?
H16A C16 H16B 108.0 . . ?
O6 C17 O5 123.3(5) . . ?
O6 C17 C18 117.1(6) . . ?
O5 C17 C18 119.6(6) . . ?
C17 C18 H18A 109.5 . . ?
C17 C18 H18B 109.5 . . ?
H18A C18 H18B 109.5 . . ?
C17 C18 H18C 109.5 . . ?
H18A C18 H18C 109.5 . . ?
H18B C18 H18C 109.5 . . ?
O5 Dy1 O5 87.06(19) . 2 ?
O5 Dy1 O4 84.72(12) . . ?
O5 Dy1 O4 143.05(12) 2 . ?
O5 Dy1 O4 143.05(12) . 2 ?
O5 Dy1 O4 84.72(12) 2 2 ?
O4 Dy1 O4 121.63(15) . 2 ?
O5 Dy1 O2 151.12(12) . . ?
O5 Dy1 O2 90.45(12) 2 . ?
O4 Dy1 O2 80.10(11) . . ?
O4 Dy1 O2 65.02(10) 2 . ?
O5 Dy1 O2 90.45(12) . 2 ?
O5 Dy1 O2 151.12(12) 2 2 ?
O4 Dy1 O2 65.01(10) . 2 ?
O4 Dy1 O2 80.10(11) 2 2 ?
O2 Dy1 O2 104.92(15) . 2 ?
O5 Dy1 N2 78.59(13) . . ?
O5 Dy1 N2 77.90(12) 2 . ?
O4 Dy1 N2 134.84(11) . . ?
O4 Dy1 N2 64.47(11) 2 . ?
O2 Dy1 N2 128.90(11) . . ?
O2 Dy1 N2 73.41(11) 2 . ?
O5 Dy1 N2 77.89(12) . 2 ?
O5 Dy1 N2 78.59(13) 2 2 ?
O4 Dy1 N2 64.47(11) . 2 ?
O4 Dy1 N2 134.84(11) 2 2 ?
O2 Dy1 N2 73.41(11) . 2 ?
O2 Dy1 N2 128.90(11) 2 2 ?
N2 Dy1 N2 147.35(17) . 2 ?
O5 Dy1 Mn1 173.47(10) . 2 ?
O5 Dy1 Mn1 87.53(9) 2 2 ?
O4 Dy1 Mn1 101.81(8) . 2 ?
O4 Dy1 Mn1 32.44(7) 2 2 ?
O2 Dy1 Mn1 32.58(7) . 2 ?
O2 Dy1 Mn1 92.51(8) 2 2 ?
N2 Dy1 Mn1 96.69(9) . 2 ?
N2 Dy1 Mn1 104.60(8) 2 2 ?
O5 Dy1 Mn1 87.53(9) . . ?
O5 Dy1 Mn1 173.47(10) 2 . ?
O4 Dy1 Mn1 32.44(7) . . ?
O4 Dy1 Mn1 101.81(8) 2 . ?
O2 Dy1 Mn1 92.51(8) . . ?
O2 Dy1 Mn1 32.58(7) 2 . ?
N2 Dy1 Mn1 104.60(8) . . ?
N2 Dy1 Mn1 96.69(9) 2 . ?
Mn1 Dy1 Mn1 98.08(3) 2 . ?
O1 Mn1 O4 101.02(13) 2 . ?
O1 Mn1 O2 175.48(13) 2 2 ?
O4 Mn1 O2 83.35(13) . 2 ?
O1 Mn1 N1 92.25(15) 2 2 ?
O4 Mn1 N1 165.68(15) . 2 ?
O2 Mn1 N1 83.52(14) 2 2 ?
O1 Mn1 N3 87.60(16) 2 . ?
O4 Mn1 N3 94.20(15) . . ?
O2 Mn1 N3 90.93(16) 2 . ?
N1 Mn1 N3 91.71(16) 2 . ?
O1 Mn1 O3 89.22(13) 2 6 ?
O4 Mn1 O3 86.70(13) . 6 ?
O2 Mn1 O3 92.22(13) 2 6 ?
N1 Mn1 O3 88.12(14) 2 6 ?
N3 Mn1 O3 176.80(15) . 6 ?
O1 Mn1 Dy1 142.46(10) 2 . ?
O4 Mn1 Dy1 41.48(10) . . ?
O2 Mn1 Dy1 41.87(9) 2 . ?
N1 Mn1 Dy1 125.23(11) 2 . ?
N3 Mn1 Dy1 92.88(12) . . ?
O3 Mn1 Dy1 89.82(8) 6 . ?
C7 N1 C8 121.1(4) . . ?
C7 N1 Mn1 126.0(3) . 2 ?
C8 N1 Mn1 112.7(3) . 2 ?
C15 N2 C11 117.6(4) . . ?
C15 N2 Dy1 118.3(3) . . ?
C11 N2 Dy1 123.4(3) . . ?
N4 N3 Mn1 125.0(4) . . ?
N3 N4 N3 179.7(7) . 2 ?
C1 O1 Mn1 126.9(3) . 2 ?
C9 O2 Mn1 112.6(3) . 2 ?
C9 O2 Dy1 139.3(3) . . ?
Mn1 O2 Dy1 105.55(13) 2 . ?
C10 O3 Mn1 124.0(3) . 6_556 ?
C10 O3 H3A 109.5 . . ?
Mn1 O3 H3A 118.8 6_556 . ?
C16 O4 Mn1 124.4(3) . . ?
C16 O4 Dy1 127.3(3) . . ?
Mn1 O4 Dy1 106.08(13) . . ?
C17 O5 Dy1 136.7(3) . . ?
H7A O7 H7B 107.2 . . ?

loop_
_geom_bond_atom_site_label_1
_geom_bond_atom_site_label_2
_geom_bond_distance
_geom_bond_site_symmetry_2
_geom_bond_publ_flag
C1 O1 1.325(6) . ?
C1 C2 1.407(7) . ?
C1 C6 1.421(7) . ?
C2 C3 1.368(7) . ?
C2 H2 0.9500 . ?
C3 C4 1.386(7) . ?
C3 H3 0.9500 . ?
C4 C5 1.368(7) . ?
C4 H4 0.9500 . ?
C5 C6 1.405(7) . ?
C5 H5 0.9500 . ?
C6 C7 1.437(7) . ?
C7 N1 1.284(6) . ?
C7 H7 0.9500 . ?
C8 N1 1.479(6) . ?
C8 C9 1.527(6) . ?
C8 C10 1.529(7) . ?
C8 H8 1.0000 . ?
C9 O2 1.427(5) . ?
C9 H9A 0.9900 . ?
C9 H9B 0.9900 . ?
C10 O3 1.427(5) . ?
C10 H10A 0.9900 . ?
C10 H10B 0.9900 . ?
C11 N2 1.343(6) . ?
C11 C12 1.380(7) . ?
C11 H11 0.9500 . ?
C12 C13 1.371(7) . ?
C12 H12 0.9500 . ?
C13 C14 1.371(7) . ?
C13 H13 0.9500 . ?
C14 C15 1.388(7) . ?
C14 H14 0.9500 . ?
C15 N2 1.343(6) . ?
C15 C16 1.494(6) 2 ?
C16 O4 1.401(5) . ?
C16 C15 1.494(6) 2 ?
C16 H16A 0.9900 . ?
C16 H16B 0.9900 . ?
C17 O6 1.253(7) . ?
C17 O5 1.262(6) . ?
C17 C18 1.512(8) . ?
C18 H18A 0.9800 . ?
C18 H18B 0.9800 . ?
C18 H18C 0.9800 . ?
Dy1 O5 2.285(3) . ?
Dy1 O5 2.285(3) 2 ?
Dy1 O4 2.339(3) . ?
Dy1 O4 2.339(3) 2 ?
Dy1 O2 2.351(3) . ?
Dy1 O2 2.351(3) 2 ?
Dy1 N2 2.574(4) . ?
Dy1 N2 2.574(4) 2 ?
Dy1 Mn1 3.3932(7) 2 ?
Dy1 Mn1 3.3932(7) . ?
Mn1 O1 1.879(3) 2 ?
Mn1 O4 1.894(3) . ?
Mn1 O2 1.896(3) 2 ?
Mn1 N1 1.970(4) 2 ?
Mn1 N3 2.292(4) . ?
Mn1 O3 2.310(3) 6 ?
N1 Mn1 1.970(4) 2 ?
N3 N4 1.184(5) . ?
N4 N3 1.184(5) 2 ?
O1 Mn1 1.880(3) 2 ?
O2 Mn1 1.896(3) 2 ?
O3 Mn1 2.310(3) 6_556 ?
O3 H3A 0.8500 . ?
O7 H7A 0.8502 . ?
O7 H7B 0.8501 . ?

loop_
_geom_hbond_atom_site_label_D
_geom_hbond_atom_site_label_H
_geom_hbond_atom_site_label_A
_geom_hbond_distance_DH
_geom_hbond_distance_HA
_geom_hbond_distance_DA
_geom_hbond_angle_DHA
_geom_hbond_site_symmetry_A
O7 H7B O7 0.85 1.41 1.907(19) 112.6 7_665
O7 H7A O6 0.85 2.03 2.673(10) 132.0 1_665
O3 H3A O6 0.85 1.82 2.666(5) 177.4 6_556

loop_
_geom_torsion_atom_site_label_1
_geom_torsion_atom_site_label_2
_geom_torsion_atom_site_label_3
_geom_torsion_atom_site_label_4
_geom_torsion
_geom_torsion_site_symmetry_1
_geom_torsion_site_symmetry_2
_geom_torsion_site_symmetry_3
_geom_torsion_site_symmetry_4
_geom_torsion_publ_flag
O1 C1 C2 C3 -178.2(4) . . . . ?
C6 C1 C2 C3 0.7(7) . . . . ?
C1 C2 C3 C4 1.4(8) . . . . ?
C2 C3 C4 C5 -1.8(8) . . . . ?
C3 C4 C5 C6 -0.1(8) . . . . ?
C4 C5 C6 C1 2.2(7) . . . . ?
C4 C5 C6 C7 -174.2(5) . . . . ?
O1 C1 C6 C5 176.4(4) . . . . ?
C2 C1 C6 C5 -2.5(7) . . . . ?
O1 C1 C6 C7 -7.4(7) . . . . ?
C2 C1 C6 C7 173.7(4) . . . . ?
C5 C6 C7 N1 172.6(5) . . . . ?
C1 C6 C7 N1 -3.7(8) . . . . ?
N1 C8 C9 O2 45.1(5) . . . . ?
C10 C8 C9 O2 -75.4(5) . . . . ?
N1 C8 C10 O3 52.2(5) . . . . ?
C9 C8 C10 O3 167.8(4) . . . . ?
N2 C11 C12 C13 0.0(8) . . . . ?
C11 C12 C13 C14 -0.4(8) . . . . ?
C12 C13 C14 C15 0.5(8) . . . . ?
C13 C14 C15 N2 -0.2(8) . . . . ?
C13 C14 C15 C16 -178.2(5) . . . 2 ?
C6 C7 N1 C8 -176.6(4) . . . . ?
C6 C7 N1 Mn1 -1.0(7) . . . 2 ?
C9 C8 N1 C7 145.7(4) . . . . ?
C10 C8 N1 C7 -95.4(5) . . . . ?
C9 C8 N1 Mn1 -30.4(4) . . . 2 ?
C10 C8 N1 Mn1 88.4(4) . . . 2 ?
C14 C15 N2 C11 -0.2(7) . . . . ?
C16 C15 N2 C11 177.9(4) 2 . . . ?
C14 C15 N2 Dy1 -170.5(4) . . . . ?
C16 C15 N2 Dy1 7.6(6) 2 . . . ?
C12 C11 N2 C15 0.3(7) . . . . ?
C12 C11 N2 Dy1 170.1(4) . . . . ?
C2 C1 O1 Mn1 -158.5(3) . . . 2 ?
C6 C1 O1 Mn1 22.7(6) . . . 2 ?
C8 C9 O2 Mn1 -41.6(4) . . . 2 ?
C8 C9 O2 Dy1 160.0(3) . . . . ?
C8 C10 O3 Mn1 -165.3(3) . . . 6_556 ?
C15 C16 O4 Mn1 176.7(3) 2 . . . ?
C15 C16 O4 Dy1 15.8(6) 2 . . . ?
O1 Mn1 O4 C16 17.7(4) 2 . . . ?
O2 Mn1 O4 C16 -163.4(4) 2 . . . ?
N1 Mn1 O4 C16 -139.8(6) 2 . . . ?
N3 Mn1 O4 C16 106.1(4) . . . . ?
O3 Mn1 O4 C16 -70.8(4) 6 . . . ?
Dy1 Mn1 O4 C16 -164.3(4) . . . . ?
O1 Mn1 O4 Dy1 -177.97(13) 2 . . . ?
O2 Mn1 O4 Dy1 0.85(14) 2 . . . ?
N1 Mn1 O4 Dy1 24.5(7) 2 . . . ?
N3 Mn1 O4 Dy1 -89.60(16) . . . . ?
O3 Mn1 O4 Dy1 93.48(14) 6 . . . ?
O6 C17 O5 Dy1 82.8(7) . . . . ?
C18 C17 O5 Dy1 -97.6(7) . . . . ?
